data_4089667
loop_
_publ_author_name
'Radlauer, Madalyn R.'
'Agapie, Theodor'

_publ_section_title
;
 Bimetallic Zirconium Amine Bis(phenolate) Polymerization Catalysts:
 Enhanced Activity and Tacticity Control for Polyolefin Synthesis.
;
_journal_issue 13
_journal_name_full Organometallics
_journal_page_first 3247
_journal_page_last 3250
_journal_paper_doi 10.1021/om500608j
_journal_volume 33
_journal_year 2014
_chemical_formula_moiety 'C39 H47 Cl2 N O3 Zr'
_chemical_formula_sum 'C39 H47 Cl2 N O3 Zr'
_chemical_formula_weight 739.89
_space_group_crystal_system monoclinic
_space_group_IT_number 14
_space_group_name_Hall '-P 2yn'
_space_group_name_H-M_alt 'P 1 21/n 1'
_atom_sites_solution_hydrogens geom
_atom_sites_solution_primary direct
_audit_creation_date 2013-12-17
_audit_creation_method
;
Olex2 1.2
(compiled 2013.09.17 svn.r2790 for OlexSys, GUI svn.r4601),
 SHELXL-2013,
 and manual edit
;
_cell_angle_alpha 90
_cell_angle_beta 101.11(3)
_cell_angle_gamma 90
_cell_formula_units_Z 4
_cell_length_a 10.100(2)
_cell_length_b 21.150(4)
_cell_length_c 17.180(3)
_cell_measurement_temperature 100
_cell_volume 3601.1(12)
_computing_cell_refinement 'XDS (Kabsch, 2010)'
_computing_data_collection 'BluIce (SSRL, 2001)'
_computing_data_reduction 'XDS (Kabsch, 2010)'
_computing_molecular_graphics 'DIAMOND 3 (Crystal Impact, 1999)'
_computing_publication_material 'Olex2 (Dolomanov et al., 2009)'
_computing_structure_refinement 'SHELXL-2013/2 (Sheldrick, 2013)'
_computing_structure_solution 'XT (Sheldrick, 2012)'
_diffrn_ambient_temperature 100
_diffrn_measured_fraction_theta_full 0.922
_diffrn_measured_fraction_theta_max 0.990
_diffrn_measurement_device_type 'SSRL BL 12-2'
_diffrn_measurement_method '\w scans'
_diffrn_radiation_collimation 'K-B focussing mirrors'
_diffrn_radiation_monochromator 'liquid nitrogen-cooled double Si(111)'
_diffrn_radiation_probe x-ray
_diffrn_radiation_type synchrotron
_diffrn_radiation_wavelength 0.95369
_diffrn_reflns_av_R_equivalents 0.0678
_diffrn_reflns_av_unetI/netI 0.0294
_diffrn_reflns_Laue_measured_fraction_full 0.922
_diffrn_reflns_Laue_measured_fraction_max 0.990
_diffrn_reflns_limit_h_max 11
_diffrn_reflns_limit_h_min -11
_diffrn_reflns_limit_k_max 23
_diffrn_reflns_limit_k_min -24
_diffrn_reflns_limit_l_max 19
_diffrn_reflns_limit_l_min -19
_diffrn_reflns_number 58273
_diffrn_reflns_point_group_measured_fraction_full 0.922
_diffrn_reflns_point_group_measured_fraction_max 0.990
_diffrn_reflns_theta_full 34.905
_diffrn_reflns_theta_max 33.976
_diffrn_reflns_theta_min 2.073
_diffrn_source synchrotron
_diffrn_standards_number 0
_exptl_absorpt_coefficient_mu 1.144
_exptl_absorpt_correction_type empirical
_exptl_absorpt_process_details 'XDS (Kabsch, 2010)'
_exptl_crystal_density_diffrn 1.365
_exptl_crystal_density_method 'not measured'
_exptl_crystal_F_000 1544
_refine_diff_density_max 0.515
_refine_diff_density_min -0.726
_refine_diff_density_rms 0.073
_refine_ls_extinction_method none
_refine_ls_goodness_of_fit_ref 1.112
_refine_ls_hydrogen_treatment mixed
_refine_ls_matrix_type full
_refine_ls_number_parameters 417
_refine_ls_number_reflns 6007
_refine_ls_number_restraints 0
_refine_ls_restrained_S_all 1.112
_refine_ls_R_factor_all 0.0353
_refine_ls_R_factor_gt 0.0328
_refine_ls_shift/su_max 0.001
_refine_ls_shift/su_mean 0.000
_refine_ls_structure_factor_coef Fsqd
_refine_ls_weighting_details 'w=1/[\s^2^(Fo^2^)+(0.0187P)^2^+6.6762P] where P=(Fo^2^+2Fc^2^)/3'
_refine_ls_weighting_scheme calc
_refine_ls_wR_factor_gt 0.0737
_refine_ls_wR_factor_ref 0.0747
_reflns_Friedel_coverage 0.000
_reflns_number_gt 5622
_reflns_number_total 6007
_reflns_threshold_expression 'I > 2\s(I)'
_cod_data_source_file om500608j_si_002.cif
_cod_data_source_block mrr-6-107
_cod_original_cell_volume 3601.1(13)
_cod_database_code 4089667
_shelx_space_group_comment
;
The symmetry employed for this shelxl refinement is uniquely defined
by the following loop, which should always be used as a source of
symmetry information in preference to the above space-group names.
They are only intended as comments.
;
_olex2_refinement_description
;
1. Fixed Uiso
 At 1.2 times of:
  All C(H) groups, All C(H,H) groups
 At 1.5 times of:
  All C(H,H,H) groups
2.a Secondary CH2 refined with riding coordinates:
 C7(H7A,H7B), C14(H14A,H14B), C23(H23A,H23B), C24(H24A,H24B), C26(H26A,H26B),
 C33(H33A,H33B)
2.b Aromatic/amide H refined with riding coordinates:
 C3(H3), C5(H5), C10(H10), C12(H12), C28(H28), C29(H29), C30(H30), C31(H31),
 C32(H32), C35(H35), C36(H36), C37(H37), C38(H38), C39(H39)
2.c Idealised Me refined as rotating group:
 C16(H16A,H16B,H16C), C17(H17A,H17B,H17C), C18(H18A,H18B,H18C), C20(H20A,H20B,
 H20C), C21(H21A,H21B,H21C), C22(H22A,H22B,H22C), C25(H25A,H25B,H25C)
;

loop_
_space_group_symop_operation_xyz
'x, y, z'
'-x+1/2, y+1/2, -z+1/2'
'-x, -y, -z'
'x-1/2, -y-1/2, z-1/2'

loop_
_atom_site_label
_atom_site_type_symbol
_atom_site_fract_x
_atom_site_fract_y
_atom_site_fract_z
_atom_site_U_iso_or_equiv
_atom_site_adp_type
_atom_site_occupancy
_atom_site_site_symmetry_order
_atom_site_calc_flag
_atom_site_refinement_flags_posn
Zr1 Zr 0.43825(2) 0.27715(2) 0.05061(2) 0.00583(7) Uani 1 1 d .
Cl1 Cl 0.39966(6) 0.50010(3) 0.06641(4) 0.01781(15) Uani 1 1 d .
Cl2 Cl -0.10860(7) 0.50220(3) 0.12115(4) 0.02658(17) Uani 1 1 d .
N1 N 0.1952(2) 0.25866(9) 0.02595(11) 0.0089(4) Uani 1 1 d .
O1 O 0.36947(16) 0.36243(8) 0.07428(9) 0.0105(4) Uani 1 1 d .
O2 O 0.43404(16) 0.18903(7) 0.00955(9) 0.0080(3) Uani 1 1 d .
O3 O 0.33524(16) 0.30339(8) -0.08794(9) 0.0110(4) Uani 1 1 d .
C1 C 0.2587(2) 0.39445(11) 0.08156(13) 0.0098(5) Uani 1 1 d .
C2 C 0.2564(2) 0.46030(12) 0.08099(14) 0.0121(5) Uani 1 1 d .
C3 C 0.1440(3) 0.49426(12) 0.09159(14) 0.0150(5) Uani 1 1 d .
H3 H 0.1443 0.5382 0.0913 0.018 Uiso 1 1 calc R
C4 C 0.0317(3) 0.46099(12) 0.10263(15) 0.0159(6) Uani 1 1 d .
C5 C 0.0274(3) 0.39583(12) 0.09977(15) 0.0152(5) Uani 1 1 d .
H5 H -0.0509 0.3745 0.1050 0.018 Uiso 1 1 calc R
C6 C 0.1408(2) 0.36211(12) 0.08901(13) 0.0106(5) Uani 1 1 d .
C7 C 0.1381(2) 0.29109(11) 0.09029(14) 0.0111(5) Uani 1 1 d .
H7A H 0.0453 0.2775 0.0863 0.013 Uiso 1 1 calc R
H7B H 0.1881 0.2769 0.1412 0.013 Uiso 1 1 calc R
C8 C 0.3518(2) 0.14429(11) -0.03015(13) 0.0086(5) Uani 1 1 d .
C9 C 0.3968(2) 0.09966(11) -0.07980(13) 0.0087(5) Uani 1 1 d .
C10 C 0.2993(2) 0.05961(11) -0.12319(14) 0.0101(5) Uani 1 1 d .
H10 H 0.3270 0.0304 -0.1572 0.012 Uiso 1 1 calc R
C11 C 0.1633(2) 0.06098(11) -0.11841(14) 0.0101(5) Uani 1 1 d .
C12 C 0.1243(2) 0.10406(11) -0.06585(14) 0.0108(5) Uani 1 1 d .
H12 H 0.0345 0.1053 -0.0602 0.013 Uiso 1 1 calc R
C13 C 0.2163(2) 0.14510(11) -0.02170(13) 0.0089(5) Uani 1 1 d .
C14 C 0.1723(2) 0.18922(11) 0.03740(14) 0.0108(5) Uani 1 1 d .
H14A H 0.0767 0.1827 0.0357 0.013 Uiso 1 1 calc R
H14B H 0.2195 0.1774 0.0900 0.013 Uiso 1 1 calc R
C15 C 0.0575(2) 0.01743(12) -0.16781(14) 0.0125(5) Uani 1 1 d .
C16 C -0.0092(3) -0.02360(12) -0.11213(15) 0.0177(6) Uani 1 1 d .
H16A H 0.0585 -0.0483 -0.0785 0.027 Uiso 1 1 calc GR
H16B H -0.0742 -0.0513 -0.1431 0.027 Uiso 1 1 calc GR
H16C H -0.0537 0.0032 -0.0801 0.027 Uiso 1 1 calc GR
C17 C -0.0510(3) 0.05763(13) -0.21990(15) 0.0175(6) Uani 1 1 d .
H17A H -0.0921 0.0851 -0.1869 0.026 Uiso 1 1 calc GR
H17B H -0.1185 0.0305 -0.2497 0.026 Uiso 1 1 calc GR
H17C H -0.0105 0.0825 -0.2558 0.026 Uiso 1 1 calc GR
C18 C 0.1197(3) -0.02646(13) -0.22178(16) 0.0200(6) Uani 1 1 d .
H18A H 0.1616 -0.0016 -0.2570 0.030 Uiso 1 1 calc GR
H18B H 0.0503 -0.0523 -0.2522 0.030 Uiso 1 1 calc GR
H18C H 0.1861 -0.0530 -0.1900 0.030 Uiso 1 1 calc GR
C19 C 0.5470(2) 0.09396(12) -0.08528(15) 0.0129(5) Uani 1 1 d .
C20 C 0.6308(3) 0.08176(12) -0.00197(16) 0.0181(6) Uani 1 1 d .
H20A H 0.6161 0.1154 0.0329 0.027 Uiso 1 1 calc GR
H20B H 0.7248 0.0800 -0.0047 0.027 Uiso 1 1 calc GR
H20C H 0.6040 0.0423 0.0178 0.027 Uiso 1 1 calc GR
C21 C 0.5955(3) 0.15485(12) -0.11981(15) 0.0150(5) Uani 1 1 d .
H21A H 0.5522 0.1589 -0.1744 0.022 Uiso 1 1 calc GR
H21B H 0.6915 0.1530 -0.1161 0.022 Uiso 1 1 calc GR
H21C H 0.5732 0.1906 -0.0905 0.022 Uiso 1 1 calc GR
C22 C 0.5736(3) 0.03910(13) -0.13859(18) 0.0231(6) Uani 1 1 d .
H22A H 0.5457 0.0001 -0.1181 0.035 Uiso 1 1 calc GR
H22B H 0.6682 0.0371 -0.1396 0.035 Uiso 1 1 calc GR
H22C H 0.5235 0.0457 -0.1914 0.035 Uiso 1 1 calc GR
C23 C 0.1208(3) 0.28055(12) -0.05319(14) 0.0137(5) Uani 1 1 d .
H23A H 0.0958 0.3246 -0.0498 0.016 Uiso 1 1 calc R
H23B H 0.0387 0.2561 -0.0684 0.016 Uiso 1 1 calc R
C24 C 0.2066(3) 0.27324(12) -0.11532(14) 0.0144(5) Uani 1 1 d .
H24A H 0.2199 0.2287 -0.1251 0.017 Uiso 1 1 calc R
H24B H 0.1617 0.2925 -0.1646 0.017 Uiso 1 1 calc R
C25 C 0.3397(3) 0.36708(12) -0.11549(16) 0.0218(6) Uani 1 1 d .
H25A H 0.2800 0.3929 -0.0918 0.033 Uiso 1 1 calc GR
H25B H 0.3120 0.3680 -0.1722 0.033 Uiso 1 1 calc GR
H25C H 0.4301 0.3830 -0.1010 0.033 Uiso 1 1 calc GR
C26 C 0.6186(2) 0.31684(12) 0.00278(14) 0.0129(5) Uani 1 1 d .
H26A H 0.6362 0.2947 -0.0436 0.015 Uiso 1 1 calc R
H26B H 0.6141 0.3621 -0.0062 0.015 Uiso 1 1 calc R
C27 C 0.7079(2) 0.29873(12) 0.07566(14) 0.0119(5) Uiso 1 1 d .
C28 C 0.7216(3) 0.33661(12) 0.14399(15) 0.0159(6) Uani 1 1 d .
H28 H 0.6801 0.3760 0.1408 0.019 Uiso 1 1 calc R
C29 C 0.7959(3) 0.31630(13) 0.21590(16) 0.0203(6) Uani 1 1 d .
H29 H 0.8039 0.3423 0.2602 0.024 Uiso 1 1 calc R
C30 C 0.8582(3) 0.25783(14) 0.22249(16) 0.0227(6) Uani 1 1 d .
H30 H 0.9080 0.2446 0.2710 0.027 Uiso 1 1 calc R
C31 C 0.8459(3) 0.21897(13) 0.15635(17) 0.0207(6) Uani 1 1 d .
H31 H 0.8874 0.1795 0.1606 0.025 Uiso 1 1 calc R
C32 C 0.7721(3) 0.23878(12) 0.08422(15) 0.0151(5) Uani 1 1 d .
H32 H 0.7644 0.2123 0.0404 0.018 Uiso 1 1 calc R
C33 C 0.4899(2) 0.24761(12) 0.18351(14) 0.0125(5) Uani 1 1 d .
H33A H 0.5777 0.2275 0.1913 0.015 Uiso 1 1 calc R
H33B H 0.5018 0.2866 0.2138 0.015 Uiso 1 1 calc R
C34 C 0.4047(2) 0.20678(12) 0.22231(13) 0.0110(5) Uani 1 1 d .
C35 C 0.3158(3) 0.23212(12) 0.26772(14) 0.0164(6) Uani 1 1 d .
H35 H 0.3146 0.2756 0.2757 0.020 Uiso 1 1 calc R
C36 C 0.2300(3) 0.19408(14) 0.30078(15) 0.0219(6) Uani 1 1 d .
H36 H 0.1702 0.2123 0.3292 0.026 Uiso 1 1 calc R
C37 C 0.2324(3) 0.12942(14) 0.29206(16) 0.0239(7) Uani 1 1 d .
H37 H 0.1748 0.1038 0.3144 0.029 Uiso 1 1 calc R
C38 C 0.3219(3) 0.10303(13) 0.24954(16) 0.0210(6) Uani 1 1 d .
H38 H 0.3254 0.0593 0.2442 0.025 Uiso 1 1 calc R
C39 C 0.4058(3) 0.14065(12) 0.21496(14) 0.0149(5) Uani 1 1 d .
H39 H 0.4643 0.1219 0.1862 0.018 Uiso 1 1 calc R

loop_
_atom_site_aniso_label
_atom_site_aniso_U_11
_atom_site_aniso_U_22
_atom_site_aniso_U_33
_atom_site_aniso_U_23
_atom_site_aniso_U_13
_atom_site_aniso_U_12
Zr1 0.00578(12) 0.00692(12) 0.00490(11) -0.00032(8) 0.00132(8) -0.00191(8)
Cl1 0.0211(3) 0.0111(3) 0.0236(3) -0.0022(2) 0.0103(3) -0.0046(3)
Cl2 0.0211(4) 0.0281(4) 0.0320(4) -0.0037(3) 0.0090(3) 0.0115(3)
N1 0.0102(10) 0.0096(10) 0.0070(10) -0.0017(8) 0.0024(8) -0.0015(8)
O1 0.0090(9) 0.0107(9) 0.0121(8) -0.0038(7) 0.0030(7) -0.0013(7)
O2 0.0081(8) 0.0084(8) 0.0072(8) 0.0015(6) 0.0005(6) -0.0013(7)
O3 0.0119(9) 0.0112(9) 0.0094(8) 0.0029(7) 0.0008(7) -0.0029(7)
C1 0.0113(12) 0.0134(13) 0.0044(11) -0.0018(9) 0.0012(9) 0.0002(10)
C2 0.0145(13) 0.0146(13) 0.0079(12) -0.0016(10) 0.0037(10) -0.0030(10)
C3 0.0198(14) 0.0129(13) 0.0116(12) -0.0016(10) 0.0012(10) 0.0031(11)
C4 0.0135(13) 0.0197(14) 0.0144(13) -0.0020(10) 0.0021(10) 0.0070(11)
C5 0.0116(13) 0.0205(14) 0.0148(13) -0.0030(11) 0.0056(10) -0.0015(11)
C6 0.0123(13) 0.0144(13) 0.0053(11) -0.0022(9) 0.0022(9) 0.0005(10)
C7 0.0114(13) 0.0133(13) 0.0100(12) -0.0013(10) 0.0053(10) -0.0019(10)
C8 0.0100(12) 0.0075(12) 0.0066(11) 0.0032(9) -0.0029(9) -0.0038(10)
C9 0.0095(12) 0.0071(12) 0.0087(11) 0.0043(9) -0.0001(9) 0.0006(10)
C10 0.0137(13) 0.0066(12) 0.0096(12) 0.0007(9) 0.0014(9) 0.0013(10)
C11 0.0102(12) 0.0084(12) 0.0107(12) 0.0007(9) -0.0003(9) -0.0034(10)
C12 0.0073(12) 0.0136(13) 0.0116(12) 0.0030(10) 0.0021(9) -0.0010(10)
C13 0.0109(12) 0.0078(12) 0.0080(11) 0.0011(9) 0.0020(9) -0.0007(10)
C14 0.0089(12) 0.0133(13) 0.0114(12) -0.0013(10) 0.0045(10) -0.0054(10)
C15 0.0140(13) 0.0122(13) 0.0107(12) -0.0013(10) 0.0005(10) -0.0039(10)
C16 0.0179(14) 0.0166(14) 0.0159(13) 0.0003(11) -0.0033(11) -0.0084(11)
C17 0.0166(14) 0.0197(14) 0.0141(13) -0.0023(11) -0.0025(10) -0.0041(11)
C18 0.0179(14) 0.0183(14) 0.0230(14) -0.0115(11) 0.0015(11) -0.0048(11)
C19 0.0094(12) 0.0115(13) 0.0179(13) -0.0035(10) 0.0028(10) -0.0011(10)
C20 0.0100(13) 0.0142(13) 0.0286(15) 0.0072(11) -0.0001(11) 0.0047(11)
C21 0.0105(13) 0.0185(14) 0.0170(13) 0.0004(11) 0.0051(10) 0.0005(11)
C22 0.0125(14) 0.0210(15) 0.0374(17) -0.0104(13) 0.0091(12) -0.0003(11)
C23 0.0107(13) 0.0191(14) 0.0104(12) 0.0002(10) -0.0007(10) -0.0006(10)
C24 0.0132(13) 0.0166(13) 0.0115(12) 0.0001(10) -0.0025(10) -0.0016(10)
C25 0.0291(16) 0.0134(14) 0.0200(14) 0.0079(11) -0.0027(12) -0.0018(12)
C26 0.0166(13) 0.0121(13) 0.0122(12) -0.0003(10) 0.0082(10) -0.0056(10)
C28 0.0128(13) 0.0156(14) 0.0208(14) -0.0029(11) 0.0068(11) -0.0075(11)
C29 0.0175(14) 0.0284(16) 0.0155(13) -0.0069(11) 0.0046(11) -0.0107(12)
C30 0.0145(14) 0.0329(17) 0.0195(14) 0.0055(12) 0.0001(11) -0.0088(12)
C31 0.0139(14) 0.0201(15) 0.0287(15) 0.0050(12) 0.0058(12) -0.0017(11)
C32 0.0125(13) 0.0160(14) 0.0182(13) -0.0025(10) 0.0061(10) -0.0049(11)
C33 0.0131(13) 0.0157(13) 0.0081(12) -0.0006(10) 0.0006(10) -0.0030(10)
C34 0.0120(13) 0.0146(13) 0.0048(11) 0.0004(9) -0.0023(9) -0.0016(10)
C35 0.0244(15) 0.0149(13) 0.0094(12) -0.0008(10) 0.0018(11) 0.0035(11)
C36 0.0195(15) 0.0366(18) 0.0121(13) 0.0082(12) 0.0089(11) 0.0056(13)
C37 0.0177(15) 0.0335(17) 0.0210(15) 0.0152(13) 0.0048(12) -0.0065(13)
C38 0.0266(16) 0.0139(14) 0.0210(14) 0.0031(11) 0.0008(12) -0.0046(12)
C39 0.0173(14) 0.0152(13) 0.0121(13) -0.0014(10) 0.0029(10) 0.0032(11)

loop_
_atom_type_symbol
_atom_type_description
_atom_type_scat_dispersion_real
_atom_type_scat_dispersion_imag
_atom_type_scat_source
C C 0.0070 0.0030 'International Tables Vol C Tables 4.2.6.8 and 6.1.1.4'
H H 0.0000 0.0000 'International Tables Vol C Tables 4.2.6.8 and 6.1.1.4'
Cl Cl 0.2250 0.2840 'International Tables Vol C Tables 4.2.6.8 and 6.1.1.4'
N N 0.0130 0.0060 'International Tables Vol C Tables 4.2.6.8 and 6.1.1.4'
O O 0.0220 0.0120 'International Tables Vol C Tables 4.2.6.8 and 6.1.1.4'
Zr Zr -1.0310 0.9840 'International Tables Vol C Tables 4.2.6.8 and 6.1.1.4'

loop_
_geom_angle_atom_site_label_1
_geom_angle_atom_site_label_2
_geom_angle_atom_site_label_3
_geom_angle
N1 Zr1 O3 69.26(6)
O1 Zr1 N1 78.63(7)
O1 Zr1 O3 83.98(6)
O1 Zr1 C26 94.22(8)
O1 Zr1 C33 93.63(8)
O2 Zr1 N1 80.59(7)
O2 Zr1 O1 158.57(6)
O2 Zr1 O3 83.84(6)
O2 Zr1 C26 100.36(8)
O2 Zr1 C33 94.69(8)
C26 Zr1 N1 146.82(8)
C26 Zr1 O3 77.82(8)
C26 Zr1 C33 113.95(9)
C33 Zr1 N1 98.91(8)
C33 Zr1 O3 168.18(7)
C7 N1 Zr1 108.29(14)
C14 N1 Zr1 107.94(14)
C14 N1 C7 104.97(17)
C23 N1 Zr1 114.87(14)
C23 N1 C7 109.28(18)
C23 N1 C14 110.99(18)
C1 O1 Zr1 143.72(15)
C8 O2 Zr1 143.34(15)
C24 O3 Zr1 113.62(13)
C25 O3 Zr1 119.73(14)
C25 O3 C24 113.07(19)
O1 C1 C2 121.3(2)
O1 C1 C6 120.2(2)
C2 C1 C6 118.4(2)
C1 C2 Cl1 118.27(19)
C3 C2 Cl1 119.69(19)
C3 C2 C1 122.0(2)
C4 C3 C2 118.1(2)
C3 C4 Cl2 119.3(2)
C3 C4 C5 121.7(2)
C5 C4 Cl2 119.0(2)
C4 C5 C6 119.7(2)
C1 C6 C7 120.5(2)
C5 C6 C1 119.9(2)
C5 C6 C7 119.5(2)
C6 C7 N1 115.70(19)
O2 C8 C9 122.4(2)
O2 C8 C13 117.1(2)
C13 C8 C9 120.5(2)
C8 C9 C19 121.8(2)
C10 C9 C8 116.9(2)
C10 C9 C19 121.3(2)
C11 C10 C9 123.8(2)
C10 C11 C12 117.3(2)
C10 C11 C15 123.0(2)
C12 C11 C15 119.8(2)
C13 C12 C11 121.4(2)
C8 C13 C14 119.8(2)
C12 C13 C8 120.0(2)
C12 C13 C14 120.1(2)
N1 C14 C13 116.30(19)
C11 C15 C16 109.63(19)
C17 C15 C11 109.5(2)
C17 C15 C16 109.0(2)
C18 C15 C11 112.1(2)
C18 C15 C16 108.3(2)
C18 C15 C17 108.3(2)
C20 C19 C9 109.1(2)
C21 C19 C9 110.4(2)
C21 C19 C20 109.9(2)
C22 C19 C9 112.5(2)
C22 C19 C20 107.5(2)
C22 C19 C21 107.3(2)
N1 C23 C24 110.8(2)
O3 C24 C23 109.17(19)
C27 C26 Zr1 89.92(15)
C28 C27 C26 121.1(2)
C28 C27 C32 116.9(2)
C32 C27 C26 121.5(2)
C29 C28 C27 121.2(3)
C30 C29 C28 120.7(2)
C29 C30 C31 119.7(3)
C32 C31 C30 120.1(3)
C31 C32 C27 121.4(2)
C34 C33 Zr1 124.32(16)
C35 C34 C33 121.4(2)
C35 C34 C39 116.5(2)
C39 C34 C33 122.0(2)
C36 C35 C34 121.6(2)
C37 C36 C35 120.5(3)
C36 C37 C38 119.0(2)
C39 C38 C37 120.9(3)
C38 C39 C34 121.4(2)

loop_
_geom_bond_atom_site_label_1
_geom_bond_atom_site_label_2
_geom_bond_distance
Zr1 N1 2.441(2)
Zr1 O1 2.0026(16)
Zr1 O2 1.9903(16)
Zr1 O3 2.4701(17)
Zr1 C26 2.297(2)
Zr1 C33 2.327(2)
Cl1 C2 1.733(2)
Cl2 C4 1.744(3)
N1 C7 1.507(3)
N1 C14 1.506(3)
N1 C23 1.494(3)
O1 C1 1.334(3)
O2 C8 1.354(3)
O3 C24 1.442(3)
O3 C25 1.431(3)
C1 C2 1.393(4)
C1 C6 1.400(3)
C2 C3 1.384(4)
C3 C4 1.379(4)
C4 C5 1.379(4)
C5 C6 1.392(4)
C6 C7 1.503(3)
C8 C9 1.405(3)
C8 C13 1.403(3)
C9 C10 1.400(3)
C9 C19 1.542(3)
C10 C11 1.392(3)
C11 C12 1.392(3)
C11 C15 1.537(3)
C12 C13 1.386(3)
C13 C14 1.508(3)
C15 C16 1.540(3)
C15 C17 1.532(4)
C15 C18 1.530(4)
C19 C20 1.538(4)
C19 C21 1.537(3)
C19 C22 1.534(4)
C23 C24 1.507(4)
C26 C27 1.446(3)
C27 C28 1.406(4)
C27 C32 1.419(4)
C28 C29 1.384(4)
C29 C30 1.382(4)
C30 C31 1.388(4)
C31 C32 1.382(4)
C33 C34 1.467(3)
C34 C35 1.404(4)
C34 C39 1.404(4)
C35 C36 1.382(4)
C36 C37 1.377(4)
C37 C38 1.385(4)
C38 C39 1.377(4)
